data_7021633
loop_
_publ_author_name
'Drouza, Chryssoula'
'Vlasiou, Manos'
'Keramidas, Anastasios D.'

_publ_section_title
;
 Vanadium(iv/v)-p-dioxolene temperature induced electron transfer
 associated with ligation/deligation of solvent molecules.
;
_journal_issue 33
_journal_name_full 'Dalton transactions (Cambridge, England : 2003)'
_journal_page_first 11831
_journal_page_last 11840
_journal_paper_doi 10.1039/c3dt50619c
_journal_volume 42
_journal_year 2013
_chemical_formula_sum 'C18 H30 N2 O10 V2'
_chemical_formula_weight 536.32
_chemical_name_systematic
; 
 ? 
;
_space_group_IT_number 2
_symmetry_cell_setting triclinic
_symmetry_space_group_name_Hall '-P 1'
_symmetry_space_group_name_H-M 'P -1'
_atom_sites_solution_hydrogens geom
_atom_sites_solution_primary direct
_atom_sites_solution_secondary difmap
_audit_creation_method SHELXL-97
_cell_angle_alpha 102.79
_cell_angle_beta 103.34
_cell_angle_gamma 90.03
_cell_formula_units_Z 2
_cell_length_a 6.882
_cell_length_b 10.977
_cell_length_c 14.849
_cell_measurement_reflns_used 2371
_cell_measurement_temperature 150.0(3)
_cell_measurement_theta_max 68.5474
_cell_measurement_theta_min 3.1385
_cell_volume 1062.825
_computing_cell_refinement
;
CrysAlisPro, Agilent Technologies,
Version 1.171.36.21 (release 14-08-2012 CrysAlis171 .NET)
(compiled Sep 14 2012,17:21:16)
;
_computing_data_collection
;
CrysAlisPro, Agilent Technologies,
Version 1.171.36.21 (release 14-08-2012 CrysAlis171 .NET)
(compiled Sep 14 2012,17:21:16)
;
_computing_data_reduction
;
CrysAlisPro, Agilent Technologies,
Version 1.171.36.21 (release 14-08-2012 CrysAlis171 .NET)
(compiled Sep 14 2012,17:21:16)
;
_computing_molecular_graphics 'WINGX 1.80.05'
_computing_publication_material 'WINGX 1.80.05'
_computing_structure_refinement 'SHELXL-97 (Sheldrick, 1997)'
_computing_structure_solution 'SHELXS-97 (Sheldrick, 1990)'
_diffrn_ambient_temperature 150.0(3)
_diffrn_detector_area_resol_mean 10.4223
_diffrn_measured_fraction_theta_full 0.987
_diffrn_measured_fraction_theta_max 0.987
_diffrn_measurement_device_type 'SuperNova, Dual, Cu at zero, Atlas'
_diffrn_measurement_method '\w scans'
_diffrn_radiation_monochromator mirror
_diffrn_radiation_source 'SuperNova (Cu) X-ray Source'
_diffrn_radiation_type 'Cu K\a'
_diffrn_radiation_wavelength 1.5418
_diffrn_reflns_av_R_equivalents 0.1593
_diffrn_reflns_av_unetI/netI 0.1470
_diffrn_reflns_limit_h_max 8
_diffrn_reflns_limit_h_min -8
_diffrn_reflns_limit_k_max 10
_diffrn_reflns_limit_k_min -13
_diffrn_reflns_limit_l_max 17
_diffrn_reflns_limit_l_min -17
_diffrn_reflns_number 6174
_diffrn_reflns_theta_full 66.11
_diffrn_reflns_theta_max 68.5474
_diffrn_reflns_theta_min 3.1385
_exptl_absorpt_coefficient_mu 7.907
_exptl_absorpt_correction_T_max 1.00000
_exptl_absorpt_correction_T_min 0.53162
_exptl_absorpt_correction_type multi-scan
_exptl_absorpt_process_details
;
CrysAlisPro, Agilent Technologies,
Version 1.171.36.21 (release 14-08-2012 CrysAlis171 .NET)
(compiled Sep 14 2012,17:21:16)
Empirical absorption correction using spherical harmonics,
 implemented in SCALE3 ABSPACK scaling algorithm.
;
_exptl_crystal_colour 'dark blue'
_exptl_crystal_density_diffrn 1.676
_exptl_crystal_density_method 'not measured'
_exptl_crystal_description plate
_exptl_crystal_F_000 556
_exptl_crystal_size_max 0.106
_exptl_crystal_size_mid 0.042
_exptl_crystal_size_min 0.025
_refine_diff_density_max 1.173
_refine_diff_density_min -0.981
_refine_diff_density_rms 0.168
_refine_ls_extinction_method none
_refine_ls_goodness_of_fit_ref 1.030
_refine_ls_hydrogen_treatment mixed
_refine_ls_matrix_type full
_refine_ls_number_parameters 298
_refine_ls_number_reflns 3632
_refine_ls_number_restraints 2
_refine_ls_restrained_S_all 1.030
_refine_ls_R_factor_all 0.1326
_refine_ls_R_factor_gt 0.0845
_refine_ls_shift/su_max 0.000
_refine_ls_shift/su_mean 0.000
_refine_ls_structure_factor_coef Fsqd
_refine_ls_weighting_details 'calc w=1/[\s^2^(Fo^2^)+(0.1462P)^2^+0.0000P] where P=(Fo^2^+2Fc^2^)/3'
_refine_ls_weighting_scheme calc
_refine_ls_wR_factor_gt 0.2144
_refine_ls_wR_factor_ref 0.2453
_reflns_number_gt 2550
_reflns_number_total 3632
_reflns_threshold_expression >2sigma(I)
_cod_data_source_file c3dt50619c.txt
_cod_data_source_block shelxl
_cod_original_cell_volume 1062.8
_cod_database_code 7021633

loop_
_symmetry_equiv_pos_as_xyz
'x, y, z'
'-x, -y, -z'

loop_
_atom_site_label
_atom_site_type_symbol
_atom_site_fract_x
_atom_site_fract_y
_atom_site_fract_z
_atom_site_U_iso_or_equiv
_atom_site_adp_type
_atom_site_occupancy
_atom_site_symmetry_multiplicity
_atom_site_calc_flag
_atom_site_refinement_flags
V1 V 0.85627(14) 0.07155(8) 0.71423(6) 0.0176(3) Uani 1 1 d .
V1' V 0.85776(14) 0.57170(8) 0.71412(6) 0.0173(3) Uani 1 1 d .
O2' O 1.0073(6) 0.7285(4) 0.7687(3) 0.0224(9) Uani 1 1 d .
O3 O 1.0154(6) 0.0575(4) 0.8305(3) 0.0190(9) Uani 1 1 d .
O5 O 0.9102(6) -0.1131(4) 0.6698(3) 0.0228(9) Uani 1 1 d D
O5' O 0.7595(7) 0.3868(4) 0.6696(3) 0.0262(10) Uani 1 1 d D
O3' O 0.8167(6) 0.5586(4) 0.8309(3) 0.0191(8) Uani 1 1 d .
O1' O 0.9691(6) 0.5451(4) 0.6116(3) 0.0248(10) Uani 1 1 d .
O4 O 1.0130(6) 0.1275(4) 0.6666(3) 0.0241(9) Uani 1 1 d .
N1' N 1.1791(7) 0.5079(4) 0.7786(3) 0.0172(10) Uani 1 1 d .
N1 N 0.6004(7) 0.0081(5) 0.7789(3) 0.0199(10) Uani 1 1 d .
O4' O 0.6544(6) 0.6273(4) 0.6666(3) 0.0241(10) Uani 1 1 d .
O1 O 0.6431(6) 0.0452(4) 0.6117(3) 0.0222(9) Uani 1 1 d .
C7 C 1.0017(8) 0.0293(5) 0.9123(4) 0.0181(12) Uani 1 1 d .
C3 C 0.5330(9) 0.1240(6) 0.8314(4) 0.0229(13) Uani 1 1 d .
H3A H 0.5111 0.1110 0.8909 0.027 Uiso 1 1 calc R
H3B H 0.4070 0.1446 0.7944 0.027 Uiso 1 1 calc R
C6 C 0.8356(8) -0.0380(5) 0.9221(4) 0.0157(11) Uani 1 1 d .
C1' C 1.2471(9) 0.4502(6) 0.6933(4) 0.0240(13) Uani 1 1 d .
H8A H 1.1932 0.3644 0.6695 0.029 Uiso 1 1 calc R
H8B H 1.3919 0.4496 0.7082 0.029 Uiso 1 1 calc R
C5 C 0.6618(8) -0.0842(5) 0.8381(4) 0.0196(12) Uani 1 1 d .
H4A H 0.6976 -0.1595 0.7986 0.024 Uiso 1 1 calc R
H4B H 0.5486 -0.1062 0.8611 0.024 Uiso 1 1 calc R
C8 C 1.1636(8) 0.0637(5) 0.9909(4) 0.0164(11) Uani 1 1 d .
H7 H 1.2753 0.1055 0.9844 0.020 Uiso 1 1 calc R
C3' C 1.2980(9) 0.6257(6) 0.8325(4) 0.0250(13) Uani 1 1 d .
H1A H 1.3897 0.6465 0.7968 0.030 Uiso 1 1 calc R
H1B H 1.3764 0.6133 0.8928 0.030 Uiso 1 1 calc R
C4' C 1.1630(8) 0.7325(5) 0.8505(4) 0.0231(13) Uani 1 1 d .
H2A H 1.1063 0.7268 0.9035 0.028 Uiso 1 1 calc R
H2B H 1.2404 0.8115 0.8669 0.028 Uiso 1 1 calc R
C8' C 0.8286(8) 0.5636(5) 0.9920(4) 0.0169(11) Uani 1 1 d .
H18 H 0.7117 0.6067 0.9861 0.020 Uiso 1 1 calc R
C6' C 1.0878(8) 0.4624(5) 0.9221(4) 0.0176(11) Uani 1 1 d .
C7' C 0.9090(8) 0.5290(5) 0.9127(4) 0.0184(12) Uani 1 1 d .
C5' C 1.1759(8) 0.4169(5) 0.8391(4) 0.0167(11) Uani 1 1 d .
H15A H 1.1006 0.3414 0.8000 0.020 Uiso 1 1 calc R
H15B H 1.3119 0.3948 0.8620 0.020 Uiso 1 1 calc R
C1 C 0.4450(8) -0.0512(6) 0.6932(4) 0.0225(13) Uani 1 1 d .
H10A H 0.3152 -0.0514 0.7084 0.027 Uiso 1 1 calc R
H10B H 0.4750 -0.1371 0.6697 0.027 Uiso 1 1 calc R
C2' C 1.1766(9) 0.5241(7) 0.6196(5) 0.0313(15) Uani 1 1 d .
H14A H 1.2530 0.6035 0.6373 0.038 Uiso 1 1 calc R
H14B H 1.1970 0.4787 0.5588 0.038 Uiso 1 1 calc R
O2 O 0.7606(6) 0.2285(4) 0.7689(3) 0.0210(9) Uani 1 1 d .
C4 C 0.6875(9) 0.2329(6) 0.8519(4) 0.0241(13) Uani 1 1 d .
H21A H 0.6265 0.3117 0.8688 0.029 Uiso 1 1 calc R
H21B H 0.7971 0.2264 0.9047 0.029 Uiso 1 1 calc R
C2 C 0.4428(9) 0.0240(6) 0.6182(4) 0.0290(14) Uani 1 1 d .
H22A H 0.3633 -0.0216 0.5571 0.035 Uiso 1 1 calc R
H22B H 0.3836 0.1034 0.6355 0.035 Uiso 1 1 calc R
C9 C 0.8940(11) -0.1712(6) 0.5723(4) 0.0318(15) Uani 1 1 d .
H30A H 0.9252 -0.2574 0.5666 0.048 Uiso 1 1 calc R
H30B H 0.9858 -0.1291 0.5480 0.048 Uiso 1 1 calc R
H30C H 0.7600 -0.1663 0.5366 0.048 Uiso 1 1 calc R
C9' C 0.6788(11) 0.3274(6) 0.5725(4) 0.0314(15) Uani 1 1 d .
H31A H 0.6411 0.2416 0.5677 0.047 Uiso 1 1 calc R
H31B H 0.7776 0.3311 0.5368 0.047 Uiso 1 1 calc R
H31C H 0.5633 0.3694 0.5476 0.047 Uiso 1 1 calc R
H5' H 0.771(12) 0.361(7) 0.714(4) 0.05(2) Uiso 1 1 d DU
H5 H 0.954(14) -0.153(8) 0.705(6) 0.08(3) Uiso 1 1 d DU

loop_
_atom_site_aniso_label
_atom_site_aniso_U_11
_atom_site_aniso_U_22
_atom_site_aniso_U_33
_atom_site_aniso_U_23
_atom_site_aniso_U_13
_atom_site_aniso_U_12
V1 0.0188(6) 0.0191(6) 0.0177(6) 0.0061(4) 0.0083(4) 0.0009(4)
V1' 0.0171(6) 0.0185(5) 0.0168(6) 0.0058(4) 0.0032(4) -0.0023(4)
O2' 0.023(2) 0.018(2) 0.025(2) 0.0061(16) 0.0005(17) -0.0047(16)
O3 0.020(2) 0.023(2) 0.019(2) 0.0082(16) 0.0095(16) -0.0033(16)
O5 0.029(2) 0.019(2) 0.023(2) 0.0079(17) 0.0086(18) 0.0097(17)
O5' 0.038(3) 0.019(2) 0.021(2) 0.0049(18) 0.005(2) -0.0016(18)
O3' 0.022(2) 0.020(2) 0.019(2) 0.0066(16) 0.0086(16) 0.0018(16)
O1' 0.026(2) 0.027(2) 0.022(2) 0.0083(18) 0.0039(18) -0.0040(18)
O4 0.028(2) 0.025(2) 0.025(2) 0.0088(17) 0.0136(18) 0.0006(17)
N1' 0.017(2) 0.020(2) 0.015(2) 0.0033(19) 0.0046(19) -0.0030(19)
N1 0.019(2) 0.024(2) 0.019(2) 0.004(2) 0.009(2) -0.0010(19)
O4' 0.022(2) 0.022(2) 0.029(2) 0.0107(18) 0.0021(18) 0.0020(16)
O1 0.025(2) 0.025(2) 0.020(2) 0.0047(17) 0.0107(18) 0.0016(17)
C7 0.021(3) 0.020(3) 0.016(3) 0.003(2) 0.011(2) -0.003(2)
C3 0.021(3) 0.027(3) 0.028(3) 0.007(2) 0.019(3) 0.008(2)
C6 0.016(3) 0.016(3) 0.018(3) 0.003(2) 0.010(2) -0.002(2)
C1' 0.020(3) 0.027(3) 0.025(3) 0.005(3) 0.006(2) -0.001(2)
C5 0.015(3) 0.023(3) 0.020(3) 0.005(2) 0.003(2) -0.003(2)
C8 0.013(2) 0.017(3) 0.020(3) 0.004(2) 0.009(2) 0.000(2)
C3' 0.017(3) 0.030(3) 0.025(3) 0.003(3) 0.001(2) -0.005(2)
C4' 0.018(3) 0.025(3) 0.026(3) 0.003(2) 0.007(2) -0.002(2)
C8' 0.010(3) 0.024(3) 0.017(3) 0.000(2) 0.008(2) -0.003(2)
C6' 0.011(3) 0.020(3) 0.020(3) 0.003(2) 0.002(2) 0.001(2)
C7' 0.016(3) 0.018(3) 0.017(3) 0.001(2) 0.000(2) -0.001(2)
C5' 0.021(3) 0.012(2) 0.019(3) 0.009(2) 0.004(2) 0.003(2)
C1 0.017(3) 0.027(3) 0.022(3) 0.004(2) 0.003(2) -0.003(2)
C2' 0.025(3) 0.050(4) 0.019(3) 0.002(3) 0.011(3) 0.000(3)
O2 0.027(2) 0.016(2) 0.025(2) 0.0052(16) 0.0175(18) 0.0061(16)
C4 0.021(3) 0.027(3) 0.027(3) 0.003(3) 0.015(3) 0.006(2)
C2 0.026(3) 0.043(4) 0.020(3) 0.008(3) 0.007(2) 0.003(3)
C9 0.044(4) 0.028(3) 0.023(3) -0.001(3) 0.013(3) 0.005(3)
C9' 0.047(4) 0.024(3) 0.017(3) 0.002(2) -0.003(3) -0.011(3)

loop_
_atom_type_symbol
_atom_type_description
_atom_type_scat_dispersion_real
_atom_type_scat_dispersion_imag
_atom_type_scat_source
C C 0.0033 0.0016 'International Tables Vol C Tables 4.2.6.8 and 6.1.1.4'
H H 0.0000 0.0000 'International Tables Vol C Tables 4.2.6.8 and 6.1.1.4'
N N 0.0061 0.0033 'International Tables Vol C Tables 4.2.6.8 and 6.1.1.4'
O O 0.0106 0.0060 'International Tables Vol C Tables 4.2.6.8 and 6.1.1.4'
V V 0.3005 0.5294 'International Tables Vol C Tables 4.2.6.8 and 6.1.1.4'

loop_
_geom_angle_atom_site_label_1
_geom_angle_atom_site_label_2
_geom_angle_atom_site_label_3
_geom_angle
_geom_angle_site_symmetry_1
O4 V1 O1 97.5(2) .
O4 V1 O3 102.4(2) .
O1 V1 O3 159.01(18) .
O4 V1 O2 97.0(2) .
O1 V1 O2 91.49(18) .
O3 V1 O2 92.57(18) .
O4 V1 O5 96.6(2) .
O1 V1 O5 86.52(18) .
O3 V1 O5 84.70(18) .
O2 V1 O5 166.38(18) .
O4 V1 N1 173.13(19) .
O1 V1 N1 78.57(18) .
O3 V1 N1 82.21(17) .
O2 V1 N1 77.60(17) .
O5 V1 N1 88.80(18) .
O4' V1' O1' 97.5(2) .
O4' V1' O3' 102.8(2) .
O1' V1' O3' 158.72(19) .
O4' V1' O2' 96.96(19) .
O1' V1' O2' 91.57(19) .
O3' V1' O2' 92.07(18) .
O4' V1' O5' 96.6(2) .
O1' V1' O5' 86.42(19) .
O3' V1' O5' 85.15(18) .
O2' V1' O5' 166.45(18) .
O4' V1' N1' 173.08(19) .
O1' V1' N1' 78.35(18) .
O3' V1' N1' 81.96(17) .
O2' V1' N1' 77.74(16) .
O5' V1' N1' 88.74(17) .
C4' O2' V1' 116.3(3) .
C7 O3 V1 140.9(4) .
C9 O5 V1 122.5(4) .
C9 O5 H5 115(8) .
V1 O5 H5 122(8) .
C9' O5' V1' 123.2(4) .
C9' O5' H5' 130(7) .
V1' O5' H5' 107(7) .
C7' O3' V1' 142.0(4) .
C2' O1' V1' 122.3(4) .
C1' N1' C5' 110.8(4) .
C1' N1' C3' 112.2(4) .
C5' N1' C3' 112.2(4) .
C1' N1' V1' 102.4(3) .
C5' N1' V1' 113.6(3) .
C3' N1' V1' 105.3(3) .
C3 N1 C1 111.4(5) .
C3 N1 C5 113.0(4) .
C1 N1 C5 109.4(4) .
C3 N1 V1 105.8(3) .
C1 N1 V1 102.8(3) .
C5 N1 V1 113.9(3) .
C2 O1 V1 123.0(3) .
O3 C7 C8 118.3(5) .
O3 C7 C6 123.4(5) .
C8 C7 C6 118.2(5) .
N1 C3 C4 111.2(5) .
N1 C3 H3A 109.4 .
C4 C3 H3A 109.4 .
N1 C3 H3B 109.4 .
C4 C3 H3B 109.4 .
H3A C3 H3B 108.0 .
C8 C6 C7 119.1(5) 2_757
C8 C6 C5 120.3(5) 2_757
C7 C6 C5 120.6(5) .
N1' C1' C2' 108.5(5) .
N1' C1' H8A 110.0 .
C2' C1' H8A 110.0 .
N1' C1' H8B 110.0 .
C2' C1' H8B 110.0 .
H8A C1' H8B 108.4 .
N1 C5 C6 113.9(5) .
N1 C5 H4A 108.8 .
C6 C5 H4A 108.8 .
N1 C5 H4B 108.8 .
C6 C5 H4B 108.8 .
H4A C5 H4B 107.7 .
C6 C8 C7 122.6(5) 2_757
C6 C8 H7 118.7 2_757
C7 C8 H7 118.7 .
N1' C3' C4' 111.0(5) .
N1' C3' H1A 109.4 .
C4' C3' H1A 109.4 .
N1' C3' H1B 109.4 .
C4' C3' H1B 109.4 .
H1A C3' H1B 108.0 .
O2' C4' C3' 110.4(5) .
O2' C4' H2A 109.6 .
C3' C4' H2A 109.6 .
O2' C4' H2B 109.6 .
C3' C4' H2B 109.6 .
H2A C4' H2B 108.1 .
C6' C8' C7' 123.5(5) 2_767
C6' C8' H18 118.3 2_767
C7' C8' H18 118.3 .
C8' C6' C7' 118.5(5) 2_767
C8' C6' C5' 120.6(5) 2_767
C7' C6' C5' 120.8(5) .
O3' C7' C8' 119.5(5) .
O3' C7' C6' 122.5(5) .
C8' C7' C6' 118.0(5) .
C6' C5' N1' 114.8(4) .
C6' C5' H15A 108.6 .
N1' C5' H15A 108.6 .
C6' C5' H15B 108.6 .
N1' C5' H15B 108.6 .
H15A C5' H15B 107.5 .
N1 C1 C2 107.8(5) .
N1 C1 H10A 110.1 .
C2 C1 H10A 110.1 .
N1 C1 H10B 110.1 .
C2 C1 H10B 110.1 .
H10A C1 H10B 108.5 .
O1' C2' C1' 109.5(5) .
O1' C2' H14A 109.8 .
C1' C2' H14A 109.8 .
O1' C2' H14B 109.8 .
C1' C2' H14B 109.8 .
H14A C2' H14B 108.2 .
C4 O2 V1 116.4(3) .
O2 C4 C3 108.7(5) .
O2 C4 H21A 110.0 .
C3 C4 H21A 110.0 .
O2 C4 H21B 110.0 .
C3 C4 H21B 110.0 .
H21A C4 H21B 108.3 .
O1 C2 C1 109.0(5) .
O1 C2 H22A 109.9 .
C1 C2 H22A 109.9 .
O1 C2 H22B 109.9 .
C1 C2 H22B 109.9 .
H22A C2 H22B 108.3 .
O5 C9 H30A 109.5 .
O5 C9 H30B 109.5 .
H30A C9 H30B 109.5 .
O5 C9 H30C 109.5 .
H30A C9 H30C 109.5 .
H30B C9 H30C 109.5 .
O5' C9' H31A 109.5 .
O5' C9' H31B 109.5 .
H31A C9' H31B 109.5 .
O5' C9' H31C 109.5 .
H31A C9' H31C 109.5 .
H31B C9' H31C 109.5 .

loop_
_geom_bond_atom_site_label_1
_geom_bond_atom_site_label_2
_geom_bond_distance
_geom_bond_site_symmetry_2
V1 O4 1.607(4) .
V1 O1 1.824(4) .
V1 O3 1.857(4) .
V1 O2 1.920(4) .
V1 O5 2.050(4) .
V1 N1 2.363(5) .
V1' O4' 1.602(4) .
V1' O1' 1.826(4) .
V1' O3' 1.856(4) .
V1' O2' 1.917(4) .
V1' O5' 2.052(4) .
V1' N1' 2.371(4) .
O2' C4' 1.415(7) .
O3 C7 1.342(7) .
O5 C9 1.426(7) .
O5 H5 0.76(2) .
O5' C9' 1.423(7) .
O5' H5' 0.76(2) .
O3' C7' 1.343(7) .
O1' C2' 1.429(8) .
N1' C1' 1.465(8) .
N1' C5' 1.487(7) .
N1' C3' 1.490(7) .
N1 C3 1.473(7) .
N1 C1 1.480(7) .
N1 C5 1.484(7) .
O1 C2 1.427(8) .
C7 C8 1.396(8) .
C7 C6 1.413(7) .
C3 C4 1.530(8) .
C3 H3A 0.9700 .
C3 H3B 0.9700 .
C6 C8 1.381(8) 2_757
C6 C5 1.508(7) .
C1' C2' 1.497(9) .
C1' H8A 0.9700 .
C1' H8B 0.9700 .
C5 H4A 0.9700 .
C5 H4B 0.9700 .
C8 C6 1.381(8) 2_757
C8 H7 0.9300 .
C3' C4' 1.512(8) .
C3' H1A 0.9700 .
C3' H1B 0.9700 .
C4' H2A 0.9700 .
C4' H2B 0.9700 .
C8' C6' 1.364(8) 2_767
C8' C7' 1.392(8) .
C8' H18 0.9300 .
C6' C8' 1.364(8) 2_767
C6' C7' 1.426(8) .
C6' C5' 1.486(8) .
C5' H15A 0.9700 .
C5' H15B 0.9700 .
C1 C2 1.525(8) .
C1 H10A 0.9700 .
C1 H10B 0.9700 .
C2' H14A 0.9700 .
C2' H14B 0.9700 .
O2 C4 1.426(7) .
C4 H21A 0.9700 .
C4 H21B 0.9700 .
C2 H22A 0.9700 .
C2 H22B 0.9700 .
C9 H30A 0.9600 .
C9 H30B 0.9600 .
C9 H30C 0.9600 .
C9' H31A 0.9600 .
C9' H31B 0.9600 .
C9' H31C 0.9600 .
